data_2010886
loop_
_publ_author_name
'Muir, Kenneth W.'
'Macdonald, Alistair'
'Murray, Alistair'
'Macdonald, Allison'

_publ_section_title
;
 Sodium dihydrogen tris(cyclopropanecarboxylate)
;
_journal_issue 5
_journal_name_full 'Acta Crystallographica Section C'
_journal_page_first 534
_journal_page_last 535
_journal_paper_doi 10.1107/S0108270100001128
_journal_volume 56
_journal_year 2000
_chemical_formula_iupac 'NaH2 (C4 H5 O2 )3 '
_chemical_formula_moiety 'Na 1+, C4 H5 O2 1-, 2C4 H6 O2'
_chemical_formula_sum 'C12 H17 Na O6'
_chemical_formula_weight 280.25
_space_group_IT_number 14
_symmetry_cell_setting monoclinic
_symmetry_space_group_name_Hall '-P 2yn'
_symmetry_space_group_name_H-M 'P 1 21/n 1'
_audit_creation_method 'WinGX routine CIF_UPDATE'
_cell_angle_alpha 90
_cell_angle_beta 101.151(6)
_cell_angle_gamma 90
_cell_formula_units_Z 4
_cell_length_a 12.3629(7)
_cell_length_b 6.7768(4)
_cell_length_c 16.9374(12)
_cell_measurement_reflns_used 25
_cell_measurement_temperature 294(2)
_cell_measurement_theta_max 23.8
_cell_measurement_theta_min 18.3
_cell_volume 1392.24(15)
_computing_cell_refinement 'CAD4 Express'
_computing_data_collection 'CAD4 Express (Enraf Nonius, 1992)'
_computing_data_reduction 'XCAD4 (Harms & Wocadlo , 1995)'
_computing_molecular_graphics 'ORTEP3 (Farrugia, 1997)'
_computing_publication_material 'WINGX  (Farrugia, 1999)'
_computing_structure_refinement 'SHELXL97 (Sheldrick, 1997)'
_computing_structure_solution 'SHELXS97 (Sheldrick, 1997)'
_diffrn_measured_fraction_theta_full .768
_diffrn_measured_fraction_theta_max .768
_diffrn_measurement_device_type 'Enraf Nonius CAD4 diffractometer'
_diffrn_measurement_method '\w/2\q scans'
_diffrn_radiation_type MoK\a
_diffrn_radiation_wavelength .71073
_diffrn_reflns_av_R_equivalents .018
_diffrn_reflns_limit_h_max 2
_diffrn_reflns_limit_h_min -15
_diffrn_reflns_limit_k_max 1
_diffrn_reflns_limit_k_min -8
_diffrn_reflns_limit_l_max 21
_diffrn_reflns_limit_l_min -23
_diffrn_reflns_number 4477
_diffrn_reflns_theta_full 29.95
_diffrn_reflns_theta_max 27
_diffrn_reflns_theta_min 2.3
_diffrn_standards_decay_% 0
_diffrn_standards_interval_count 184
_diffrn_standards_interval_time 120
_diffrn_standards_number 3
_exptl_absorpt_coefficient_mu .132
_exptl_absorpt_correction_type none
_exptl_crystal_colour colourless
_exptl_crystal_density_diffrn 1.337
_exptl_crystal_density_meas 1.34
_exptl_crystal_density_method 'flotation in heptane/1,2-dichloroethane'
_exptl_crystal_description needle
_exptl_crystal_F_000 592
_exptl_crystal_size_max .49
_exptl_crystal_size_mid .21
_exptl_crystal_size_min .11
_refine_diff_density_max .26
_refine_diff_density_min -.24
_refine_ls_extinction_method none
_refine_ls_goodness_of_fit_ref 1.017
_refine_ls_hydrogen_treatment mixed
_refine_ls_matrix_type full
_refine_ls_number_parameters 207
_refine_ls_number_reflns 3357
_refine_ls_number_restraints 0
_refine_ls_restrained_S_all 1.017
_refine_ls_R_factor_gt .042
_refine_ls_shift/su_max .001
_refine_ls_structure_factor_coef Fsqd
_refine_ls_weighting_details 'w = 1/[\s^2^(Fo^2^)+(0.0556P)^2^+0.352P] where P=(Fo^2^+2Fc^2^)/3'
_refine_ls_weighting_scheme calc
_refine_ls_wR_factor_ref .125
_reflns_number_gt 2175
_reflns_number_total 3357
_reflns_threshold_expression I>2\s(I)
_cod_data_source_file bm1395.cif
_cod_data_source_block I
_cod_depositor_comments
;
The following automatic conversions were performed:
'_symmetry_cell_setting' value 'Monoclinic' changed to 'monoclinic'
according to '/home/saulius/struct/CIF-dictionaries/cif_core.dic'
dictionary named 'cif_core.dic' version 2.4.1 from 2010-06-29.

Automatic conversion script
Id: cif_fix_enum 1527 2010-12-29 10:47:43Z saulius 

The following automatic conversions were performed:

'_symmetry_cell_setting' value 'Monoclinic' changed to 'monoclinic'
according to /home/saulius/struct/CIF-dictionaries/cif_core.dic
dictionary named 'cif_core.dic' version 2.4.1 from 2010-06-29.

Automatic conversion script
Id: cif_fix_values 1715 2011-07-08 13:25:40Z adriana 

The following automatic conversions were performed:

'_refine_ls_weighting_scheme' value 'calc w =
1/[\s^2^(Fo^2^)+(0.0556P)^2^+0.352P] where P=(Fo^2^+2Fc^2^)/3' was
changed to 'calc'. New tag '_refine_ls_weighting_details' was
created. The value of the new tag was set to 'w =
1/[\s^2^(Fo^2^)+(0.0556P)^2^+0.352P] where P=(Fo^2^+2Fc^2^)/3'.

Automatic conversion script
Id: cif_fix_values 3143 2015-03-26 13:38:13Z robertas 
;
_cod_original_sg_symbol_H-M 'P 21/n'
_cod_database_code 2010886
_cod_database_fobs_code 2010886

loop_
_symmetry_equiv_pos_as_xyz
'x, y, z'
'-x+1/2, y+1/2, -z+1/2'
'-x, -y, -z'
'x-1/2, -y-1/2, z-1/2'

loop_
_atom_site_label
_atom_site_fract_x
_atom_site_fract_y
_atom_site_fract_z
_atom_site_U_iso_or_equiv
_atom_site_adp_type
_atom_site_calc_flag
_atom_site_refinement_flags
_atom_site_occupancy
_atom_site_disorder_assembly
_atom_site_disorder_group
_atom_site_type_symbol
Na1 .25832(6) .26125(9) .75806(4) .0424(2) Uani d . 1 . . Na
O11 .43738(10) .16489(18) .74499(8) .0480(3) Uani d . 1 . . O
O12 .38710(11) -.11652(19) .68568(8) .0549(4) Uani d . 1 . . O
C11 .45721(14) .0169(2) .70601(10) .0370(4) Uani d . 1 . . C
C12 .56531(15) -.0031(3) .68133(12) .0482(5) Uani d . 1 . . C
H12 .5751 -.1226 .6509 .058 Uiso calc R 1 . . H
C13 .66778(16) .0764(4) .73416(15) .0661(6) Uani d . 1 . . C
H13A .6601 .1396 .7842 .079 Uiso calc R 1 . . H
H13B .7357 .0029 .7366 .079 Uiso calc R 1 . . H
C14 .62219(17) .1788(4) .65887(13) .0614(6) Uani d . 1 . . C
H14A .662 .1682 .615 .074 Uiso calc R 1 . . H
H14B .5864 .3049 .6626 .074 Uiso calc R 1 . . H
O21 .23813(10) -.00417(17) .84734(7) .0432(3) Uani d . 1 . . O
O22 .11666(13) .1073(2) .91684(9) .0671(5) Uani d . 1 . . O
H2 .107(2) .207(5) .8780(17) .107(10) Uiso d . 1 . . H
C21 .18570(14) -.0252(2) .90041(10) .0388(4) Uani d . 1 . . C
C22 .19714(15) -.2029(3) .95117(10) .0452(4) Uani d . 1 . . C
H22 .2424 -.3079 .9345 .054 Uiso calc R 1 . . H
C23 .20379(19) -.1860(3) 1.04051(11) .0584(5) Uani d . 1 . . C
H23A .2538 -.2739 1.0751 .07 Uiso calc R 1 . . H
H23B .1969 -.0556 1.0626 .07 Uiso calc R 1 . . H
C24 .10587(18) -.2725(4) .99023(11) .0595(6) Uani d . 1 . . C
H24A .0384 -.1956 .9815 .071 Uiso calc R 1 . . H
H24B .0954 -.4138 .994 .071 Uiso calc R 1 . . H
O31 .12784(16) .0376(2) .66665(9) .0677(4) Uani d . 1 . . O
O32 -.04255(14) -.0599(3) .66820(13) .0839(6) Uani d . 1 . . O
H3 -.011(3) -.145(5) .7033(18) .121(12) Uiso d . 1 . . H
C31 .0311(3) .0585(3) .64551(13) .0683(7) Uani d . 1 . . C
C32 .0045(4) .2197(7) .5908(3) .0438(10) Uani d P .5 A 1 C
H32A .0645 .2941 .5744 .053 Uiso calc PR .5 A 1 H
C33 -.1061(4) .1989(8) .5310(3) .0599(12) Uani d P .5 A 1 C
H33A -.1122 .2599 .4786 .072 Uiso calc PR .5 A 1 H
H33B -.146 .0757 .5311 .072 Uiso calc PR .5 A 1 H
C34 -.1004(4) .3288(7) .6005(3) .0556(11) Uani d P .5 A 1 C
H34A -.137 .2857 .6432 .067 Uiso calc PR .5 A 1 H
H34B -.1033 .4699 .5907 .067 Uiso calc PR .5 A 1 H
C32B -.0573(6) .2146(10) .5948(4) .0827(19) Uani d P .5 A 2 C
H32B -.1349 .2039 .5992 .099 Uiso calc PR .5 A 2 H
C33B -.0323(8) .2610(9) .5186(3) .100(2) Uani d P .5 A 2 C
H33C -.0934 .2834 .4741 .119 Uiso calc PR .5 A 2 H
H33D .0317 .1987 .504 .119 Uiso calc PR .5 A 2 H
C34B -.0133(5) .4075(7) .5843(3) .0745(13) Uani d P .5 A 2 C
H34C .0622 .4346 .6104 .089 Uiso calc PR .5 A 2 H
H34D -.063 .5194 .5805 .089 Uiso calc PR .5 A 2 H

loop_
_atom_site_aniso_label
_atom_site_aniso_U_11
_atom_site_aniso_U_22
_atom_site_aniso_U_33
_atom_site_aniso_U_12
_atom_site_aniso_U_13
_atom_site_aniso_U_23
Na1 .0504(4) .0291(3) .0528(4) .0021(3) .0224(3) .0055(3)
O11 .0455(7) .0366(7) .0650(8) -.0007(6) .0180(6) -.0174(6)
O12 .0624(8) .0398(7) .0701(9) -.0213(7) .0317(7) -.0164(7)
C11 .0435(9) .0302(8) .0394(8) -.0012(7) .0136(7) -.0009(7)
C12 .0481(10) .0413(10) .0595(11) -.0009(9) .0209(9) -.0129(9)
C13 .0411(10) .0747(15) .0795(15) .0116(11) .0043(10) -.0067(12)
C14 .0485(11) .0706(14) .0689(13) -.0173(11) .0209(10) -.0040(12)
O21 .0553(7) .0325(6) .0473(7) .0061(6) .0238(6) .0052(5)
O22 .0866(11) .0563(9) .0722(10) .0322(8) .0497(9) .0226(8)
C21 .0464(9) .0331(9) .0383(8) .0031(8) .0117(7) .0014(7)
C22 .0544(11) .0392(10) .0448(9) .0046(8) .0164(8) .0088(8)
C23 .0751(14) .0576(12) .0399(10) -.0075(11) .0043(9) .0075(9)
C24 .0636(13) .0662(14) .0492(11) -.0134(11) .0121(10) .0140(10)
O31 .0902(12) .0523(9) .0622(9) -.0228(9) .0192(9) .0042(7)
O32 .0630(10) .0610(11) .1165(15) -.0008(9) -.0106(10) .0366(11)
C31 .115(2) .0337(10) .0494(12) -.0105(13) -.0027(13) .0081(9)
C32 .031(2) .040(2) .059(2) .004(2) .0061(19) .0160(17)
C33 .058(3) .058(3) .056(3) .003(2) -.009(2) .018(2)
C34 .049(2) .040(2) .075(3) .014(2) .005(2) .009(2)
C32B .063(4) .058(4) .117(5) -.005(4) -.006(4) .036(3)
C33B .163(7) .066(4) .055(3) .033(4) -.015(4) -.001(3)
C34B .092(4) .056(3) .073(3) .011(3) .010(3) .007(2)

loop_
_atom_type_symbol
_atom_type_description
_atom_type_scat_dispersion_real
_atom_type_scat_dispersion_imag
_atom_type_scat_source
C C .0033 .0016 'International Tables Vol C Tables 4.2.6.8 and 6.1.1.4'
H H 0 0 'International Tables Vol C Tables 4.2.6.8 and 6.1.1.4'
O O .0106 .006 'International Tables Vol C Tables 4.2.6.8 and 6.1.1.4'
Na Na .0362 .0249 'International Tables Vol C Tables 4.2.6.8 and 6.1.1.4'

loop_
_geom_angle_atom_site_label_1
_geom_angle_atom_site_label_2
_geom_angle_atom_site_label_3
_geom_angle_site_symmetry_1
_geom_angle_site_symmetry_3
_geom_angle
_geom_angle_publ_flag
O12 Na1 O11 2_556 . 160.70(6) yes
O12 Na1 O21 2_556 . 80.02(5) ?
O11 Na1 O21 . . 93.77(5) ?
O12 Na1 O21 2_556 2_556 101.21(5) ?
O11 Na1 O21 . 2_556 87.77(5) ?
O21 Na1 O21 . 2_556 171.08(5) yes
O12 Na1 O31 2_556 . 90.70(6) ?
O11 Na1 O31 . . 106.08(6) ?
O21 Na1 O31 . . 78.66(5) ?
O21 Na1 O31 2_556 . 92.47(5) ?
O12 Na1 O31 2_556 2_556 85.94(6) ?
O11 Na1 O31 . 2_556 79.16(5) ?
O21 Na1 O31 . 2_556 110.67(5) ?
O21 Na1 O31 2_556 2_556 78.25(5) ?
O31 Na1 O31 . 2_556 169.29(6) yes
O12 Na1 Na1 2_556 2_546 110.21(5) ?
O11 Na1 Na1 . 2_546 76.12(4) ?
O21 Na1 Na1 . 2_546 44.79(3) ?
O21 Na1 Na1 2_556 2_546 127.60(5) ?
O31 Na1 Na1 . 2_546 47.86(5) ?
O31 Na1 Na1 2_556 2_546 142.70(5) ?
O12 Na1 Na1 2_556 2_556 68.98(4) ?
O11 Na1 Na1 . 2_556 108.15(4) ?
O21 Na1 Na1 . 2_556 141.90(4) ?
O21 Na1 Na1 2_556 2_556 44.71(3) ?
O31 Na1 Na1 . 2_556 121.94(5) ?
O31 Na1 Na1 2_556 2_556 47.42(4) ?
Na1 Na1 Na1 2_546 2_556 169.60(5) ?
C11 O11 Na1 . . 123.69(11) ?
C11 O12 Na1 . 2_546 133.42(11) ?
O11 C11 O12 . . 121.84(15) ?
O11 C11 C12 . . 120.10(15) ?
O12 C11 C12 . . 118.05(15) ?
C11 C12 C13 . . 120.14(17) ?
C11 C12 C14 . . 119.22(17) ?
C13 C12 C14 . . 58.35(14) ?
C14 C13 C12 . . 60.87(14) ?
C13 C14 C12 . . 60.78(15) ?
C21 O21 Na1 . . 133.77(11) ?
C21 O21 Na1 . 2_546 124.26(11) ?
Na1 O21 Na1 . 2_546 90.50(4) ?
O21 C21 O22 . . 122.81(16) ?
O21 C21 C22 . . 121.62(16) ?
O22 C21 C22 . . 115.57(15) ?
C21 C22 C24 . . 121.55(17) ?
C21 C22 C23 . . 120.41(17) ?
C24 C22 C23 . . 58.42(13) ?
C24 C23 C22 . . 60.34(13) ?
C23 C24 C22 . . 61.24(13) ?
C31 O31 Na1 . . 126.97(16) ?
C31 O31 Na1 . 2_546 131.93(14) ?
Na1 O31 Na1 . 2_546 84.72(6) ?
O31 C31 O32 . . 123.2(2) ?
O31 C31 C32 . . 112.2(3) ?
O32 C31 C32 . . 124.5(3) ?
O31 C31 C32B . . 139.8(3) ?
O32 C31 C32B . . 96.8(3) ?
C32 C31 C32B . . 28.4(2) ?
C31 C32 C34 . . 113.2(4) ?
C31 C32 C33 . . 114.8(4) ?
C34 C32 C33 . . 56.7(3) ?
C34 C33 C32 . . 61.2(3) ?
C33 C34 C32 . . 62.1(3) ?
C33B C32B C34B . . 62.2(4) ?
C33B C32B C31 . . 112.3(7) ?
C34B C32B C31 . . 114.9(5) ?
C32B C33B C34B . . 59.6(4) ?
C32B C34B C33B . . 58.2(5) ?

loop_
_geom_bond_atom_site_label_1
_geom_bond_atom_site_label_2
_geom_bond_site_symmetry_2
_geom_bond_distance
_geom_bond_publ_flag
Na1 O12 2_556 2.3429(14) yes
Na1 O11 . 2.3590(14) yes
Na1 O21 . 2.3939(13) yes
Na1 O21 2_556 2.3972(13) yes
Na1 O31 . 2.5162(18) yes
Na1 O31 2_556 2.534(2) yes
Na1 Na1 2_546 3.4024(2) ?
Na1 Na1 2_556 3.4024(2) ?
O11 C11 . 1.251(2) ?
O12 C11 . 1.254(2) ?
O12 Na1 2_546 2.3429(14) ?
C11 C12 . 1.482(2) ?
C12 C13 . 1.502(3) ?
C12 C14 . 1.504(3) ?
C13 C14 . 1.465(3) ?
O21 C21 . 1.214(2) ?
O21 Na1 2_546 2.3972(13) ?
O22 C21 . 1.305(2) ?
C21 C22 . 1.471(2) ?
C22 C24 . 1.491(3) ?
C22 C23 . 1.504(2) ?
C23 C24 . 1.461(3) ?
O31 C31 . 1.189(3) ?
O31 Na1 2_546 2.534(2) ?
O32 C31 . 1.325(3) ?
C31 C32 . 1.429(5) ?
C31 C32B . 1.639(7) ?
C32 C34 . 1.529(6) ?
C32 C33 . 1.542(6) ?
C33 C34 . 1.459(7) ?
C32B C33B . 1.419(10) ?
C32B C34B . 1.440(8) ?
C33B C34B . 1.477(8) ?

loop_
_geom_hbond_atom_site_label_D
_geom_hbond_atom_site_label_H
_geom_hbond_atom_site_label_A
_geom_hbond_site_symmetry_A
_geom_hbond_distance_DH
_geom_hbond_distance_HA
_geom_hbond_distance_DA
_geom_hbond_angle_DHA
O22 H2 O12 2_556 .93(3) 1.62(3) 2.5475(18) 171(3)
O32 H3 O11 2_546 .86(3) 1.72(3) 2.567(2) 167(3)

loop_
_geom_torsion_atom_site_label_1
_geom_torsion_atom_site_label_2
_geom_torsion_atom_site_label_3
_geom_torsion_atom_site_label_4
_geom_torsion_site_symmetry_1
_geom_torsion_site_symmetry_4
_geom_torsion
O12 Na1 O11 C11 2_556 . 142.71(16)
O21 Na1 O11 C11 . . 72.43(14)
O21 Na1 O11 C11 2_556 . -98.77(14)
O31 Na1 O11 C11 . . -6.84(15)
O31 Na1 O11 C11 2_556 . -177.23(14)
Na1 Na1 O11 C11 2_546 . 30.92(13)
Na1 Na1 O11 C11 2_556 . -139.20(13)
Na1 O11 C11 O12 . . -16.2(2)
Na1 O11 C11 C12 . . 162.76(13)
Na1 O12 C11 O11 2_546 . -29.3(3)
Na1 O12 C11 C12 2_546 . 151.69(14)
O11 C11 C12 C13 . . 33.4(3)
O12 C11 C12 C13 . . -147.62(19)
O11 C11 C12 C14 . . -34.9(3)
O12 C11 C12 C14 . . 144.12(18)
C11 C12 C13 C14 . . -107.8(2)
C11 C12 C14 C13 . . 109.3(2)
O12 Na1 O21 C21 2_556 . -9.52(16)
O11 Na1 O21 C21 . . 152.07(16)
O21 Na1 O21 C21 2_556 . -108.3(3)
O31 Na1 O21 C21 . . -102.27(17)
O31 Na1 O21 C21 2_556 . 72.24(17)
Na1 Na1 O21 C21 2_546 . -141.99(18)
Na1 Na1 O21 C21 2_556 . 25.9(2)
O12 Na1 O21 Na1 2_556 2_546 132.46(6)
O11 Na1 O21 Na1 . 2_546 -65.95(5)
O21 Na1 O21 Na1 2_556 2_546 33.7(2)
O31 Na1 O21 Na1 . 2_546 39.71(5)
O31 Na1 O21 Na1 2_556 2_546 -145.77(6)
Na1 Na1 O21 Na1 2_556 2_546 167.92(8)
Na1 O21 C21 O22 . . 5.0(3)
Na1 O21 C21 O22 2_546 . -126.86(17)
Na1 O21 C21 C22 . . -174.44(12)
Na1 O21 C21 C22 2_546 . 53.7(2)
O21 C21 C22 C24 . . -153.56(18)
O22 C21 C22 C24 . . 27.0(3)
O21 C21 C22 C23 . . 137.05(19)
O22 C21 C22 C23 . . -42.4(3)
C21 C22 C23 C24 . . 110.6(2)
C21 C22 C24 C23 . . -108.6(2)
O12 Na1 O31 C31 2_556 . 23.32(19)
O11 Na1 O31 C31 . . -166.32(18)
O21 Na1 O31 C31 . . 103.00(18)
O21 Na1 O31 C31 2_556 . -77.93(18)
O31 Na1 O31 C31 2_556 . -48.2(2)
Na1 Na1 O31 C31 2_546 . 140.4(2)
Na1 Na1 O31 C31 2_556 . -42.2(2)
O12 Na1 O31 Na1 2_556 2_546 -117.06(5)
O11 Na1 O31 Na1 . 2_546 53.30(5)
O21 Na1 O31 Na1 . 2_546 -37.38(4)
O21 Na1 O31 Na1 2_556 2_546 141.69(5)
O31 Na1 O31 Na1 2_556 2_546 171.39(17)
Na1 Na1 O31 Na1 2_556 2_546 177.47(5)
Na1 O31 C31 O32 . . -112.1(2)
Na1 O31 C31 O32 2_546 . 9.3(4)
Na1 O31 C31 C32 . . 70.3(3)
Na1 O31 C31 C32 2_546 . -168.3(2)
Na1 O31 C31 C32B . . 61.9(6)
Na1 O31 C31 C32B 2_546 . -176.7(5)
O31 C31 C32 C34 . . -145.5(3)
O32 C31 C32 C34 . . 37.0(5)
C32B C31 C32 C34 . . 23.0(6)
O31 C31 C32 C33 . . 151.9(3)
O32 C31 C32 C33 . . -25.7(5)
C32B C31 C32 C33 . . -39.6(7)
C31 C32 C33 C34 . . 102.4(4)
C31 C32 C34 C33 . . -105.3(5)
O31 C31 C32B C33B . . 51.3(8)
O32 C31 C32B C33B . . -133.8(5)
C32 C31 C32B C33B . . 34.6(7)
O31 C31 C32B C34B . . -17.3(9)
O32 C31 C32B C34B . . 157.6(6)
C32 C31 C32B C34B . . -33.9(5)
C31 C32B C33B C34B . . -107.4(5)
C31 C32B C34B C33B . . 103.2(7)
